data_7718225
loop_
_publ_author_name
'Feil, Christoph M.'
'Goerigk, Florian'
'St&#xf6;ckl, Yannick'
'Nieger, Martin'
'Gudat, Dietrich'

_publ_section_title
;
 Diverse reactivity of a cationic N-heterocyclic phosphenium complex
 towards anionic substrates - substitution <i>vs.</i> reduction.
;
_journal_issue 5
_journal_name_full 'Dalton transactions (Cambridge, England : 2003)'
_journal_page_first 1806
_journal_page_last 1814
_journal_paper_doi 10.1039/d4dt03352c
_journal_volume 54
_journal_year 2025
_chemical_formula_moiety 'C30 H36 F Fe N2 O4 P'
_chemical_formula_sum 'C30 H36 F Fe N2 O4 P'
_chemical_formula_weight 594.43
_space_group_crystal_system monoclinic
_space_group_IT_number 14
_space_group_name_Hall '-P 2ybc'
_space_group_name_H-M_alt 'P 1 21/c 1'
_atom_sites_solution_hydrogens geom
_atom_sites_solution_primary direct
_atom_sites_solution_secondary difmap
_audit_creation_method SHELXL-2016/4
_audit_update_record
;
2024-10-30 deposited with the CCDC.	2025-01-06 downloaded from the CCDC.
;
_cell_angle_alpha 90
_cell_angle_beta 94.160(1)
_cell_angle_gamma 90
_cell_formula_units_Z 4
_cell_length_a 9.3489(2)
_cell_length_b 15.7776(4)
_cell_length_c 20.7100(5)
_cell_measurement_reflns_used 5169
_cell_measurement_temperature 135(2)
_cell_measurement_theta_max 26.412
_cell_measurement_theta_min 1.624
_cell_volume 3046.74(13)
_computing_cell_refinement 'Bruker ApexII Software Suite, 2008'
_computing_data_collection 'Bruker ApexII Software Suite, 2008'
_computing_data_reduction 'Bruker ApexII Software Suite, 2008'
_computing_molecular_graphics 'SHELXS plus XP (Sheldrick, 1991)'
_computing_publication_material 'SHELXL-2016/4 (Sheldrick, 2016)'
_computing_structure_refinement 'SHELXL-2016/4 (Sheldrick, 2016)'
_computing_structure_solution 'SHELXS-2016/4 (Sheldrick, 2016)'
_diffrn_ambient_temperature 135(2)
_diffrn_measured_fraction_theta_full 0.998
_diffrn_measured_fraction_theta_max 0.997
_diffrn_measurement_device_type 'Bruker Kappa ApexII Duo'
_diffrn_measurement_method 'Omega and phi scans'
_diffrn_radiation_type MoK\a
_diffrn_radiation_wavelength 0.71073
_diffrn_reflns_av_R_equivalents 0.0244
_diffrn_reflns_av_unetI/netI 0.0243
_diffrn_reflns_Laue_measured_fraction_full 0.998
_diffrn_reflns_Laue_measured_fraction_max 0.997
_diffrn_reflns_limit_h_max 11
_diffrn_reflns_limit_h_min -11
_diffrn_reflns_limit_k_max 19
_diffrn_reflns_limit_k_min -19
_diffrn_reflns_limit_l_max 25
_diffrn_reflns_limit_l_min -25
_diffrn_reflns_number 28961
_diffrn_reflns_point_group_measured_fraction_full 0.998
_diffrn_reflns_point_group_measured_fraction_max 0.997
_diffrn_reflns_theta_full 25.242
_diffrn_reflns_theta_max 26.412
_diffrn_reflns_theta_min 1.624
_diffrn_source 'fine-focus sealed tube'
_exptl_absorpt_coefficient_mu 0.589
_exptl_absorpt_correction_T_max 0.7454
_exptl_absorpt_correction_T_min 0.6990
_exptl_absorpt_correction_type multi-scan
_exptl_absorpt_process_details 'BLESSING 1995'
_exptl_crystal_colour light-yellow
_exptl_crystal_density_diffrn 1.296
_exptl_crystal_description prism
_exptl_crystal_F_000 1248
_exptl_crystal_size_max 0.225
_exptl_crystal_size_mid 0.202
_exptl_crystal_size_min 0.179
_refine_diff_density_max 1.299
_refine_diff_density_min -0.289
_refine_diff_density_rms 0.053
_refine_ls_extinction_method none
_refine_ls_goodness_of_fit_ref 1.029
_refine_ls_hydrogen_treatment constr
_refine_ls_matrix_type full
_refine_ls_number_parameters 352
_refine_ls_number_reflns 6229
_refine_ls_number_restraints 0
_refine_ls_restrained_S_all 1.029
_refine_ls_R_factor_all 0.0449
_refine_ls_R_factor_gt 0.0342
_refine_ls_shift/su_max 0.000
_refine_ls_shift/su_mean 0.000
_refine_ls_structure_factor_coef Fsqd
_refine_ls_weighting_details 'w=1/[\s^2^(Fo^2^)+(0.0440P)^2^+2.1874P] where P=(Fo^2^+2Fc^2^)/3'
_refine_ls_weighting_scheme calc
_refine_ls_wR_factor_gt 0.0856
_refine_ls_wR_factor_ref 0.0913
_reflns_Friedel_coverage 0.000
_reflns_number_gt 5169
_reflns_number_total 6229
_reflns_threshold_expression 'I > 2\s(I)'
_cod_data_source_file d4dt03352c3.cif
_cod_data_source_block gud582
_cod_original_sg_symbol_H-M 'P 21/c'
_cod_database_code 7718225
_shelx_shelxl_version_number 2016/4
_shelx_space_group_comment
;
The symmetry employed for this shelxl refinement is uniquely defined
by the following loop, which should always be used as a source of
symmetry information in preference to the above space-group names.
They are only intended as comments.
;
_shelx_estimated_absorpt_t_min 0.879
_shelx_estimated_absorpt_t_max 0.902

loop_
_space_group_symop_operation_xyz
'x, y, z'
'-x, y+1/2, -z+1/2'
'-x, -y, -z'
'x, -y-1/2, z-1/2'

loop_
_atom_site_label
_atom_site_type_symbol
_atom_site_fract_x
_atom_site_fract_y
_atom_site_fract_z
_atom_site_U_iso_or_equiv
_atom_site_adp_type
_atom_site_occupancy
_atom_site_site_symmetry_order
_atom_site_calc_flag
_atom_site_refinement_flags_posn
_atom_site_refinement_flags_adp
_atom_site_refinement_flags_occupancy
_atom_site_disorder_assembly
_atom_site_disorder_group
FE1 Fe 0.18015(3) 0.14869(2) 0.09742(2) 0.01947(9) Uani 1 1 d . . . . .
C1 C 0.0401(2) 0.07061(12) 0.08409(10) 0.0240(4) Uani 1 1 d . . . . .
O1 O -0.04038(15) 0.01737(9) 0.07568(8) 0.0336(4) Uani 1 1 d . . . . .
C2 C 0.3391(2) 0.21297(13) 0.11000(10) 0.0255(4) Uani 1 1 d . . . . .
O2 O 0.44324(14) 0.24969(10) 0.11675(8) 0.0359(4) Uani 1 1 d . . . . .
C3 C 0.2325(2) 0.12785(13) 0.01727(11) 0.0257(4) Uani 1 1 d . . . . .
O3 O 0.26743(16) 0.11597(11) -0.03345(8) 0.0376(4) Uani 1 1 d . . . . .
C4 C 0.2316(2) 0.09432(15) 0.17071(12) 0.0384(5) Uani 1 1 d . . . . .
O4 O 0.2661(2) 0.05653(14) 0.21628(10) 0.0670(6) Uani 1 1 d . . . . .
P1 P 0.03828(5) 0.25754(3) 0.09311(2) 0.01521(11) Uani 1 1 d . . . . .
F1 F 0.03295(11) 0.29315(7) 0.01997(5) 0.0218(2) Uani 1 1 d . . . . .
N1 N -0.13619(15) 0.25802(9) 0.10656(7) 0.0157(3) Uani 1 1 d . . . . .
N2 N 0.06519(15) 0.34745(9) 0.13511(7) 0.0174(3) Uani 1 1 d . . . . .
C5 C -0.17788(19) 0.33678(12) 0.13151(9) 0.0203(4) Uani 1 1 d . . . . .
H5 H -0.274565 0.352410 0.136561 0.024 Uiso 1 1 calc R U . . .
C6 C -0.06582(19) 0.38655(12) 0.14712(9) 0.0212(4) Uani 1 1 d . . . . .
H6 H -0.073229 0.442034 0.164378 0.025 Uiso 1 1 calc R U . . .
C7 C -0.22961(17) 0.18564(11) 0.10512(9) 0.0155(4) Uani 1 1 d . . . . .
C8 C -0.29706(18) 0.15917(11) 0.04601(9) 0.0160(4) Uani 1 1 d . . . . .
C9 C -0.38578(19) 0.08822(12) 0.04646(9) 0.0204(4) Uani 1 1 d . . . . .
H9 H -0.431013 0.068060 0.006856 0.024 Uiso 1 1 calc R U . . .
C10 C -0.4091(2) 0.04674(12) 0.10338(10) 0.0232(4) Uani 1 1 d . . . . .
H10 H -0.470124 -0.001442 0.102725 0.028 Uiso 1 1 calc R U . . .
C11 C -0.3440(2) 0.07508(12) 0.16116(9) 0.0231(4) Uani 1 1 d . . . . .
H11 H -0.362063 0.046642 0.200179 0.028 Uiso 1 1 calc R U . . .
C12 C -0.25241(19) 0.14450(12) 0.16340(9) 0.0191(4) Uani 1 1 d . . . . .
C13 C 0.20292(19) 0.38183(12) 0.15726(9) 0.0201(4) Uani 1 1 d . . . . .
C14 C 0.2734(2) 0.43578(12) 0.11658(10) 0.0241(4) Uani 1 1 d . . . . .
C15 C 0.4093(2) 0.46524(13) 0.13846(11) 0.0312(5) Uani 1 1 d . . . . .
H15 H 0.460139 0.501704 0.111671 0.037 Uiso 1 1 calc R U . . .
C16 C 0.4705(2) 0.44214(14) 0.19824(12) 0.0334(5) Uani 1 1 d . . . . .
H16 H 0.563445 0.462223 0.212135 0.040 Uiso 1 1 calc R U . . .
C17 C 0.3982(2) 0.39025(14) 0.23806(11) 0.0299(5) Uani 1 1 d . . . . .
H17 H 0.441757 0.375576 0.279421 0.036 Uiso 1 1 calc R U . . .
C18 C 0.2622(2) 0.35863(12) 0.21906(10) 0.0238(4) Uani 1 1 d . . . . .
C19 C -0.27764(19) 0.20432(12) -0.01739(9) 0.0203(4) Uani 1 1 d . . . . .
H19 H -0.220270 0.256794 -0.007381 0.024 Uiso 1 1 calc R U . . .
C20 C -0.1937(3) 0.14924(16) -0.06175(11) 0.0373(5) Uani 1 1 d . . . . .
H20A H -0.182338 0.179471 -0.102394 0.056 Uiso 1 1 calc R U . . .
H20B H -0.099044 0.136616 -0.040515 0.056 Uiso 1 1 calc R U . . .
H20C H -0.245854 0.096189 -0.070890 0.056 Uiso 1 1 calc R U . . .
C21 C -0.4210(2) 0.23111(15) -0.05109(11) 0.0309(5) Uani 1 1 d . . . . .
H21A H -0.404329 0.260001 -0.091766 0.046 Uiso 1 1 calc R U . . .
H21B H -0.480643 0.180868 -0.060262 0.046 Uiso 1 1 calc R U . . .
H21C H -0.470037 0.269695 -0.022915 0.046 Uiso 1 1 calc R U . . .
C22 C -0.1836(2) 0.17340(14) 0.22816(9) 0.0273(4) Uani 1 1 d . . . . .
H22 H -0.113693 0.219407 0.219880 0.033 Uiso 1 1 calc R U . . .
C23 C -0.1016(3) 0.10204(17) 0.26410(11) 0.0421(6) Uani 1 1 d . . . . .
H23A H -0.058876 0.123319 0.305592 0.063 Uiso 1 1 calc R U . . .
H23B H -0.167525 0.055485 0.271905 0.063 Uiso 1 1 calc R U . . .
H23C H -0.025555 0.081476 0.237908 0.063 Uiso 1 1 calc R U . . .
C24 C -0.2967(3) 0.21036(19) 0.26948(12) 0.0486(7) Uani 1 1 d . . . . .
H24A H -0.251058 0.228818 0.311210 0.073 Uiso 1 1 calc R U . . .
H24B H -0.342871 0.258968 0.247090 0.073 Uiso 1 1 calc R U . . .
H24C H -0.368988 0.167053 0.276723 0.073 Uiso 1 1 calc R U . . .
C25 C 0.2096(2) 0.46289(13) 0.05050(11) 0.0288(5) Uani 1 1 d . . . . .
H25 H 0.108929 0.441144 0.045308 0.035 Uiso 1 1 calc R U . . .
C26 C 0.2039(3) 0.55995(15) 0.04446(15) 0.0503(7) Uani 1 1 d . . . . .
H26A H 0.162197 0.575532 0.001308 0.075 Uiso 1 1 calc R U . . .
H26B H 0.144668 0.583151 0.077384 0.075 Uiso 1 1 calc R U . . .
H26C H 0.301204 0.583051 0.050821 0.075 Uiso 1 1 calc R U . . .
C27 C 0.2917(3) 0.42498(17) -0.00352(12) 0.0425(6) Uani 1 1 d . . . . .
H27A H 0.247883 0.443662 -0.045544 0.064 Uiso 1 1 calc R U . . .
H27B H 0.391752 0.443914 0.001304 0.064 Uiso 1 1 calc R U . . .
H27C H 0.288298 0.362991 -0.001057 0.064 Uiso 1 1 calc R U . . .
C28 C 0.1830(2) 0.30283(15) 0.26397(10) 0.0311(5) Uani 1 1 d . . . . .
H28 H 0.117505 0.265330 0.236420 0.037 Uiso 1 1 calc R U . . .
C29 C 0.0900(3) 0.35617(19) 0.30590(12) 0.0502(7) Uani 1 1 d . . . . .
H29A H 0.039634 0.318944 0.334602 0.075 Uiso 1 1 calc R U . . .
H29B H 0.150782 0.395790 0.331950 0.075 Uiso 1 1 calc R U . . .
H29C H 0.019789 0.388029 0.278083 0.075 Uiso 1 1 calc R U . . .
C30 C 0.2809(3) 0.24572(18) 0.30699(13) 0.0477(6) Uani 1 1 d . . . . .
H30A H 0.222837 0.211494 0.334689 0.072 Uiso 1 1 calc R U . . .
H30B H 0.334824 0.208265 0.279850 0.072 Uiso 1 1 calc R U . . .
H30C H 0.347904 0.280681 0.334064 0.072 Uiso 1 1 calc R U . . .

loop_
_atom_site_aniso_label
_atom_site_aniso_U_11
_atom_site_aniso_U_22
_atom_site_aniso_U_33
_atom_site_aniso_U_23
_atom_site_aniso_U_13
_atom_site_aniso_U_12
FE1 0.01580(14) 0.01636(14) 0.02609(16) -0.00222(11) 0.00036(10) 0.00212(10)
C1 0.0215(9) 0.0194(10) 0.0313(11) -0.0010(8) 0.0034(8) 0.0071(8)
O1 0.0295(8) 0.0185(7) 0.0533(10) -0.0045(7) 0.0061(7) -0.0025(6)
C2 0.0213(10) 0.0235(10) 0.0316(11) -0.0099(8) 0.0021(8) 0.0057(8)
O2 0.0174(7) 0.0340(9) 0.0566(10) -0.0199(8) 0.0043(7) -0.0005(6)
C3 0.0187(9) 0.0210(10) 0.0373(12) -0.0082(9) 0.0022(8) -0.0025(8)
O3 0.0335(8) 0.0431(10) 0.0374(9) -0.0152(8) 0.0099(7) -0.0090(7)
C4 0.0319(12) 0.0367(13) 0.0455(14) 0.0062(11) -0.0053(10) 0.0037(10)
O4 0.0644(13) 0.0715(14) 0.0617(13) 0.0343(11) -0.0188(10) 0.0106(11)
P1 0.0132(2) 0.0129(2) 0.0196(2) -0.00163(18) 0.00146(17) -0.00018(16)
F1 0.0235(5) 0.0215(6) 0.0206(6) 0.0024(4) 0.0033(4) -0.0010(4)
N1 0.0127(7) 0.0128(7) 0.0216(8) -0.0014(6) 0.0015(6) -0.0005(6)
N2 0.0138(7) 0.0144(7) 0.0241(8) -0.0038(6) 0.0010(6) -0.0009(6)
C5 0.0165(8) 0.0177(9) 0.0271(10) -0.0030(8) 0.0038(7) 0.0044(7)
C6 0.0214(9) 0.0147(9) 0.0275(10) -0.0047(8) 0.0031(8) 0.0039(7)
C7 0.0130(8) 0.0126(8) 0.0213(9) 0.0003(7) 0.0039(7) 0.0011(6)
C8 0.0136(8) 0.0158(9) 0.0189(9) 0.0002(7) 0.0022(7) 0.0022(6)
C9 0.0196(9) 0.0183(9) 0.0228(10) -0.0032(7) -0.0008(7) -0.0013(7)
C10 0.0229(9) 0.0167(9) 0.0305(11) 0.0002(8) 0.0047(8) -0.0055(7)
C11 0.0256(9) 0.0213(10) 0.0228(10) 0.0055(8) 0.0056(8) -0.0024(8)
C12 0.0179(8) 0.0194(9) 0.0202(9) 0.0001(7) 0.0028(7) 0.0010(7)
C13 0.0164(8) 0.0150(9) 0.0289(10) -0.0093(8) 0.0025(7) -0.0007(7)
C14 0.0223(9) 0.0154(9) 0.0350(11) -0.0071(8) 0.0053(8) -0.0015(7)
C15 0.0250(10) 0.0227(11) 0.0468(14) -0.0100(9) 0.0083(9) -0.0079(8)
C16 0.0191(10) 0.0317(12) 0.0495(14) -0.0213(10) 0.0019(9) -0.0064(8)
C17 0.0218(10) 0.0341(12) 0.0329(12) -0.0168(10) -0.0038(8) 0.0014(9)
C18 0.0207(9) 0.0235(10) 0.0270(10) -0.0107(8) 0.0009(8) 0.0007(8)
C19 0.0187(9) 0.0219(10) 0.0200(10) 0.0033(8) -0.0004(7) -0.0014(7)
C20 0.0424(13) 0.0451(14) 0.0260(12) 0.0070(10) 0.0135(10) 0.0113(11)
C21 0.0235(10) 0.0380(12) 0.0307(11) 0.0121(9) -0.0021(8) 0.0008(9)
C22 0.0294(10) 0.0335(11) 0.0188(10) 0.0004(8) 0.0006(8) -0.0076(9)
C23 0.0429(13) 0.0532(16) 0.0284(12) 0.0147(11) -0.0094(10) -0.0074(11)
C24 0.0532(15) 0.0633(18) 0.0305(13) -0.0180(12) 0.0108(11) -0.0040(13)
C25 0.0283(10) 0.0205(10) 0.0379(12) 0.0029(9) 0.0046(9) -0.0058(8)
C26 0.0621(17) 0.0231(12) 0.0648(18) 0.0102(12) -0.0027(14) -0.0040(11)
C27 0.0414(13) 0.0486(15) 0.0388(13) -0.0010(12) 0.0108(11) -0.0081(11)
C28 0.0277(10) 0.0412(13) 0.0237(11) -0.0034(9) -0.0028(8) -0.0032(9)
C29 0.0451(14) 0.074(2) 0.0333(13) -0.0021(13) 0.0133(11) 0.0056(13)
C30 0.0460(14) 0.0561(17) 0.0394(14) 0.0086(12) -0.0085(11) -0.0016(12)

loop_
_atom_type_symbol
_atom_type_description
_atom_type_scat_dispersion_real
_atom_type_scat_dispersion_imag
_atom_type_scat_source
C C 0.0033 0.0016 'International Tables Vol C Tables 4.2.6.8 and 6.1.1.4'
H H 0.0000 0.0000 'International Tables Vol C Tables 4.2.6.8 and 6.1.1.4'
N N 0.0061 0.0033 'International Tables Vol C Tables 4.2.6.8 and 6.1.1.4'
O O 0.0106 0.0060 'International Tables Vol C Tables 4.2.6.8 and 6.1.1.4'
F F 0.0171 0.0103 'International Tables Vol C Tables 4.2.6.8 and 6.1.1.4'
P P 0.1023 0.0942 'International Tables Vol C Tables 4.2.6.8 and 6.1.1.4'
Fe Fe 0.3463 0.8444 'International Tables Vol C Tables 4.2.6.8 and 6.1.1.4'

loop_
_geom_angle_atom_site_label_1
_geom_angle_atom_site_label_2
_geom_angle_atom_site_label_3
_geom_angle
_geom_angle_site_symmetry_1
_geom_angle_site_symmetry_3
_geom_angle_publ_flag
C4 FE1 C3 128.75(10) . . ?
C4 FE1 C2 88.80(10) . . ?
C3 FE1 C2 87.68(9) . . ?
C4 FE1 C1 87.10(10) . . ?
C3 FE1 C1 88.67(9) . . ?
C2 FE1 C1 171.03(8) . . ?
C4 FE1 P1 122.94(8) . . ?
C3 FE1 P1 108.31(7) . . ?
C2 FE1 P1 93.20(6) . . ?
C1 FE1 P1 95.73(6) . . ?
O1 C1 FE1 175.15(17) . . ?
O2 C2 FE1 176.20(17) . . ?
O3 C3 FE1 178.65(18) . . ?
O4 C4 FE1 177.1(2) . . ?
F1 P1 N2 100.73(7) . . ?
F1 P1 N1 100.98(7) . . ?
N2 P1 N1 91.22(7) . . ?
F1 P1 FE1 106.96(4) . . ?
N2 P1 FE1 125.57(6) . . ?
N1 P1 FE1 126.67(6) . . ?
C5 N1 C7 121.59(14) . . ?
C5 N1 P1 111.29(12) . . ?
C7 N1 P1 126.22(12) . . ?
C6 N2 C13 123.15(15) . . ?
C6 N2 P1 111.28(12) . . ?
C13 N2 P1 125.57(12) . . ?
C6 C5 N1 112.03(16) . . ?
C6 C5 H5 124.0 . . ?
N1 C5 H5 124.0 . . ?
C5 C6 N2 112.20(16) . . ?
C5 C6 H6 123.9 . . ?
N2 C6 H6 123.9 . . ?
C8 C7 C12 121.91(16) . . ?
C8 C7 N1 119.34(15) . . ?
C12 C7 N1 118.74(15) . . ?
C9 C8 C7 117.68(16) . . ?
C9 C8 C19 119.46(16) . . ?
C7 C8 C19 122.86(16) . . ?
C10 C9 C8 121.19(17) . . ?
C10 C9 H9 119.4 . . ?
C8 C9 H9 119.4 . . ?
C11 C10 C9 120.08(17) . . ?
C11 C10 H10 120.0 . . ?
C9 C10 H10 120.0 . . ?
C10 C11 C12 121.17(18) . . ?
C10 C11 H11 119.4 . . ?
C12 C11 H11 119.4 . . ?
C11 C12 C7 117.95(17) . . ?
C11 C12 C22 119.21(17) . . ?
C7 C12 C22 122.83(16) . . ?
C14 C13 C18 122.39(17) . . ?
C14 C13 N2 119.18(17) . . ?
C18 C13 N2 118.43(17) . . ?
C13 C14 C15 117.73(19) . . ?
C13 C14 C25 123.02(17) . . ?
C15 C14 C25 119.25(19) . . ?
C16 C15 C14 120.8(2) . . ?
C16 C15 H15 119.6 . . ?
C14 C15 H15 119.6 . . ?
C17 C16 C15 120.54(19) . . ?
C17 C16 H16 119.7 . . ?
C15 C16 H16 119.7 . . ?
C16 C17 C18 121.4(2) . . ?
C16 C17 H17 119.3 . . ?
C18 C17 H17 119.3 . . ?
C17 C18 C13 117.05(19) . . ?
C17 C18 C28 120.76(19) . . ?
C13 C18 C28 122.19(17) . . ?
C8 C19 C20 110.71(16) . . ?
C8 C19 C21 111.73(15) . . ?
C20 C19 C21 110.85(17) . . ?
C8 C19 H19 107.8 . . ?
C20 C19 H19 107.8 . . ?
C21 C19 H19 107.8 . . ?
C19 C20 H20A 109.5 . . ?
C19 C20 H20B 109.5 . . ?
H20A C20 H20B 109.5 . . ?
C19 C20 H20C 109.5 . . ?
H20A C20 H20C 109.5 . . ?
H20B C20 H20C 109.5 . . ?
C19 C21 H21A 109.5 . . ?
C19 C21 H21B 109.5 . . ?
H21A C21 H21B 109.5 . . ?
C19 C21 H21C 109.5 . . ?
H21A C21 H21C 109.5 . . ?
H21B C21 H21C 109.5 . . ?
C12 C22 C24 110.19(18) . . ?
C12 C22 C23 112.09(18) . . ?
C24 C22 C23 110.7(2) . . ?
C12 C22 H22 107.9 . . ?
C24 C22 H22 107.9 . . ?
C23 C22 H22 107.9 . . ?
C22 C23 H23A 109.5 . . ?
C22 C23 H23B 109.5 . . ?
H23A C23 H23B 109.5 . . ?
C22 C23 H23C 109.5 . . ?
H23A C23 H23C 109.5 . . ?
H23B C23 H23C 109.5 . . ?
C22 C24 H24A 109.5 . . ?
C22 C24 H24B 109.5 . . ?
H24A C24 H24B 109.5 . . ?
C22 C24 H24C 109.5 . . ?
H24A C24 H24C 109.5 . . ?
H24B C24 H24C 109.5 . . ?
C14 C25 C27 111.46(18) . . ?
C14 C25 C26 111.35(19) . . ?
C27 C25 C26 110.3(2) . . ?
C14 C25 H25 107.8 . . ?
C27 C25 H25 107.8 . . ?
C26 C25 H25 107.8 . . ?
C25 C26 H26A 109.5 . . ?
C25 C26 H26B 109.5 . . ?
H26A C26 H26B 109.5 . . ?
C25 C26 H26C 109.5 . . ?
H26A C26 H26C 109.5 . . ?
H26B C26 H26C 109.5 . . ?
C25 C27 H27A 109.5 . . ?
C25 C27 H27B 109.5 . . ?
H27A C27 H27B 109.5 . . ?
C25 C27 H27C 109.5 . . ?
H27A C27 H27C 109.5 . . ?
H27B C27 H27C 109.5 . . ?
C18 C28 C30 113.78(19) . . ?
C18 C28 C29 110.7(2) . . ?
C30 C28 C29 109.6(2) . . ?
C18 C28 H28 107.5 . . ?
C30 C28 H28 107.5 . . ?
C29 C28 H28 107.5 . . ?
C28 C29 H29A 109.5 . . ?
C28 C29 H29B 109.5 . . ?
H29A C29 H29B 109.5 . . ?
C28 C29 H29C 109.5 . . ?
H29A C29 H29C 109.5 . . ?
H29B C29 H29C 109.5 . . ?
C28 C30 H30A 109.5 . . ?
C28 C30 H30B 109.5 . . ?
H30A C30 H30B 109.5 . . ?
C28 C30 H30C 109.5 . . ?
H30A C30 H30C 109.5 . . ?
H30B C30 H30C 109.5 . . ?

loop_
_geom_bond_atom_site_label_1
_geom_bond_atom_site_label_2
_geom_bond_distance
_geom_bond_site_symmetry_2
_geom_bond_publ_flag
FE1 C4 1.779(2) . ?
FE1 C3 1.795(2) . ?
FE1 C2 1.802(2) . ?
FE1 C1 1.804(2) . ?
FE1 P1 2.1679(5) . ?
C1 O1 1.133(2) . ?
C2 O2 1.133(2) . ?
C3 O3 1.138(3) . ?
C4 O4 1.143(3) . ?
P1 F1 1.6129(11) . ?
P1 N2 1.6734(15) . ?
P1 N1 1.6745(14) . ?
N1 C5 1.411(2) . ?
N1 C7 1.437(2) . ?
N2 C6 1.410(2) . ?
N2 C13 1.441(2) . ?
C5 C6 1.330(3) . ?
C5 H5 0.9500 . ?
C6 H6 0.9500 . ?
C7 C8 1.399(2) . ?
C7 C12 1.400(3) . ?
C8 C9 1.394(2) . ?
C8 C19 1.516(2) . ?
C9 C10 1.379(3) . ?
C9 H9 0.9500 . ?
C10 C11 1.377(3) . ?
C10 H10 0.9500 . ?
C11 C12 1.389(3) . ?
C11 H11 0.9500 . ?
C12 C22 1.515(3) . ?
C13 C14 1.396(3) . ?
C13 C18 1.406(3) . ?
C14 C15 1.397(3) . ?
C14 C25 1.514(3) . ?
C15 C16 1.375(3) . ?
C15 H15 0.9500 . ?
C16 C17 1.374(3) . ?
C16 H16 0.9500 . ?
C17 C18 1.395(3) . ?
C17 H17 0.9500 . ?
C18 C28 1.513(3) . ?
C19 C20 1.523(3) . ?
C19 C21 1.525(3) . ?
C19 H19 1.0000 . ?
C20 H20A 0.9800 . ?
C20 H20B 0.9800 . ?
C20 H20C 0.9800 . ?
C21 H21A 0.9800 . ?
C21 H21B 0.9800 . ?
C21 H21C 0.9800 . ?
C22 C24 1.524(3) . ?
C22 C23 1.526(3) . ?
C22 H22 1.0000 . ?
C23 H23A 0.9800 . ?
C23 H23B 0.9800 . ?
C23 H23C 0.9800 . ?
C24 H24A 0.9800 . ?
C24 H24B 0.9800 . ?
C24 H24C 0.9800 . ?
C25 C27 1.524(3) . ?
C25 C26 1.537(3) . ?
C25 H25 1.0000 . ?
C26 H26A 0.9800 . ?
C26 H26B 0.9800 . ?
C26 H26C 0.9800 . ?
C27 H27A 0.9800 . ?
C27 H27B 0.9800 . ?
C27 H27C 0.9800 . ?
C28 C30 1.525(3) . ?
C28 C29 1.526(3) . ?
C28 H28 1.0000 . ?
C29 H29A 0.9800 . ?
C29 H29B 0.9800 . ?
C29 H29C 0.9800 . ?
C30 H30A 0.9800 . ?
C30 H30B 0.9800 . ?
C30 H30C 0.9800 . ?

loop_
_geom_torsion_atom_site_label_1
_geom_torsion_atom_site_label_2
_geom_torsion_atom_site_label_3
_geom_torsion_atom_site_label_4
_geom_torsion
_geom_torsion_site_symmetry_1
_geom_torsion_site_symmetry_2
_geom_torsion_site_symmetry_3
_geom_torsion_site_symmetry_4
_geom_torsion_publ_flag
F1 P1 N1 C5 -88.59(13) . . . . ?
N2 P1 N1 C5 12.58(13) . . . . ?
FE1 P1 N1 C5 150.41(10) . . . . ?
F1 P1 N1 C7 102.21(15) . . . . ?
N2 P1 N1 C7 -156.61(15) . . . . ?
FE1 P1 N1 C7 -18.78(18) . . . . ?
F1 P1 N2 C6 88.61(13) . . . . ?
N1 P1 N2 C6 -12.81(14) . . . . ?
FE1 P1 N2 C6 -151.36(11) . . . . ?
F1 P1 N2 C13 -91.83(16) . . . . ?
N1 P1 N2 C13 166.75(16) . . . . ?
FE1 P1 N2 C13 28.20(18) . . . . ?
C7 N1 C5 C6 160.56(17) . . . . ?
P1 N1 C5 C6 -9.2(2) . . . . ?
N1 C5 C6 N2 -0.4(2) . . . . ?
C13 N2 C6 C5 -169.68(17) . . . . ?
P1 N2 C6 C5 9.9(2) . . . . ?
C5 N1 C7 C8 106.2(2) . . . . ?
P1 N1 C7 C8 -85.61(19) . . . . ?
C5 N1 C7 C12 -72.6(2) . . . . ?
P1 N1 C7 C12 95.53(19) . . . . ?
C12 C7 C8 C9 -1.8(3) . . . . ?
N1 C7 C8 C9 179.39(15) . . . . ?
C12 C7 C8 C19 178.06(16) . . . . ?
N1 C7 C8 C19 -0.8(2) . . . . ?
C7 C8 C9 C10 1.5(3) . . . . ?
C19 C8 C9 C10 -178.31(17) . . . . ?
C8 C9 C10 C11 -0.2(3) . . . . ?
C9 C10 C11 C12 -1.1(3) . . . . ?
C10 C11 C12 C7 0.8(3) . . . . ?
C10 C11 C12 C22 179.87(18) . . . . ?
C8 C7 C12 C11 0.6(3) . . . . ?
N1 C7 C12 C11 179.46(16) . . . . ?
C8 C7 C12 C22 -178.37(17) . . . . ?
N1 C7 C12 C22 0.5(3) . . . . ?
C6 N2 C13 C14 -92.1(2) . . . . ?
P1 N2 C13 C14 88.3(2) . . . . ?
C6 N2 C13 C18 88.7(2) . . . . ?
P1 N2 C13 C18 -90.8(2) . . . . ?
C18 C13 C14 C15 1.7(3) . . . . ?
N2 C13 C14 C15 -177.44(17) . . . . ?
C18 C13 C14 C25 -178.62(18) . . . . ?
N2 C13 C14 C25 2.3(3) . . . . ?
C13 C14 C15 C16 -0.5(3) . . . . ?
C25 C14 C15 C16 179.82(19) . . . . ?
C14 C15 C16 C17 -0.7(3) . . . . ?
C15 C16 C17 C18 0.8(3) . . . . ?
C16 C17 C18 C13 0.4(3) . . . . ?
C16 C17 C18 C28 -178.89(19) . . . . ?
C14 C13 C18 C17 -1.6(3) . . . . ?
N2 C13 C18 C17 177.50(16) . . . . ?
C14 C13 C18 C28 177.62(18) . . . . ?
N2 C13 C18 C28 -3.3(3) . . . . ?
C9 C8 C19 C20 -68.7(2) . . . . ?
C7 C8 C19 C20 111.4(2) . . . . ?
C9 C8 C19 C21 55.3(2) . . . . ?
C7 C8 C19 C21 -124.50(19) . . . . ?
C11 C12 C22 C24 -68.6(2) . . . . ?
C7 C12 C22 C24 110.4(2) . . . . ?
C11 C12 C22 C23 55.1(2) . . . . ?
C7 C12 C22 C23 -125.9(2) . . . . ?
C13 C14 C25 C27 -111.8(2) . . . . ?
C15 C14 C25 C27 67.9(2) . . . . ?
C13 C14 C25 C26 124.6(2) . . . . ?
C15 C14 C25 C26 -55.7(3) . . . . ?
C17 C18 C28 C30 -33.5(3) . . . . ?
C13 C18 C28 C30 147.2(2) . . . . ?
C17 C18 C28 C29 90.5(2) . . . . ?
C13 C18 C28 C29 -88.7(2) . . . . ?
